data_7706952
loop_
_publ_author_name
'Garg, Shipra'
'Unruh, Daniel K.'
'Krempner, Clemens'

_publ_section_title
;
 Synthesis, structures and catalytic activity of some BINOL based
 boronates and boronium salts.
;
_journal_issue 14
_journal_name_full 'Dalton transactions (Cambridge, England : 2003)'
_journal_page_first 5044
_journal_page_last 5049
_journal_paper_doi 10.1039/d1dt00842k
_journal_volume 50
_journal_year 2021
_chemical_formula_moiety 'C52 H24 B2 F10 O4'
_chemical_formula_sum 'C52 H24 B2 F10 O4'
_chemical_formula_weight 924.33
_space_group_crystal_system monoclinic
_space_group_IT_number 4
_space_group_name_Hall 'P 2yb'
_space_group_name_H-M_alt 'P 1 21 1'
_atom_sites_solution_hydrogens geom
_audit_creation_date 2021-01-15
_audit_creation_method
;
Olex2 1.3-ac4
(compiled 2020.03.28 svn.rd84adfe8 for Rigaku Oxford Diffraction, GUI svn.r6032)
;
_audit_update_record
;
2021-02-01 deposited with the CCDC.	2021-03-23 downloaded from the CCDC.
;
_cell_angle_alpha 90
_cell_angle_beta 108.241(4)
_cell_angle_gamma 90
_cell_formula_units_Z 4
_cell_length_a 15.525(3)
_cell_length_b 11.785(2)
_cell_length_c 23.532(5)
_cell_measurement_reflns_used 9976
_cell_measurement_temperature 100(2)
_cell_measurement_theta_max 25.254
_cell_measurement_theta_min 2.217
_cell_volume 4089.1(14)
_computing_cell_refinement 'SAINT v8.37A (Bruker, 2015)'
_computing_data_reduction 'SAINT v8.37A (Bruker, 2015)'
_computing_molecular_graphics 'Olex2 1.3-ac4 (Dolomanov et al., 2009)'
_computing_publication_material 'Olex2 1.3-ac4 (Dolomanov et al., 2009)'
_computing_structure_refinement 'XL  (Sheldrick, 2008)'
_diffrn_ambient_temperature 100.15
_diffrn_measured_fraction_theta_full 0.996
_diffrn_measured_fraction_theta_max 0.989
_diffrn_measurement_device_type 'Bruker APEX-II CCD'
_diffrn_measurement_method '\f and \w scans'
_diffrn_radiation_type MoK\a
_diffrn_radiation_wavelength 0.71073
_diffrn_reflns_av_unetI/netI 0.0900
_diffrn_reflns_Laue_measured_fraction_full 0.996
_diffrn_reflns_Laue_measured_fraction_max 0.989
_diffrn_reflns_limit_h_max 18
_diffrn_reflns_limit_h_min -18
_diffrn_reflns_limit_k_max 14
_diffrn_reflns_limit_k_min -14
_diffrn_reflns_limit_l_max 28
_diffrn_reflns_limit_l_min -28
_diffrn_reflns_number 15324
_diffrn_reflns_point_group_measured_fraction_full 0.986
_diffrn_reflns_point_group_measured_fraction_max 0.977
_diffrn_reflns_theta_full 25.242
_diffrn_reflns_theta_max 25.446
_diffrn_reflns_theta_min 1.381
_diffrn_source_current 30.0
_diffrn_source_power 1.5
_diffrn_source_voltage 50.0
_diffrn_standards_number 0
_exptl_absorpt_coefficient_mu 0.124
_exptl_absorpt_correction_T_max 0.7452
_exptl_absorpt_correction_T_min 0.5219
_exptl_absorpt_correction_type multi-scan
_exptl_absorpt_process_details
;
SADABS-2016/2 (Bruker,2016/2) was used for absorption correction.
wR2(int) was 0.0783 before and 0.0520 after correction.
The Ratio of minimum to maximum transmission is 0.7003.
The \l/2 correction factor is Not present.
;
_exptl_crystal_colour 'clear colourless'
_exptl_crystal_colour_lustre clear
_exptl_crystal_colour_primary colourless
_exptl_crystal_density_diffrn 1.501
_exptl_crystal_description block
_exptl_crystal_F_000 1872
_exptl_crystal_recrystallization_method 'Re-crystallisation from solvent: Benzene'
_exptl_crystal_size_max 0.24
_exptl_crystal_size_mid 0.125
_exptl_crystal_size_min 0.075
_refine_diff_density_max 0.263
_refine_diff_density_min -0.263
_refine_diff_density_rms 0.055
_refine_ls_abs_structure_details
;
 Flack x determined using 3861 quotients [(I+)-(I-)]/[(I+)+(I-)]
 (Parsons, Flack and Wagner, Acta Cryst. B69 (2013) 249-259).
;
_refine_ls_abs_structure_Flack 0.1(4)
_refine_ls_extinction_method none
_refine_ls_goodness_of_fit_ref 1.014
_refine_ls_hydrogen_treatment constr
_refine_ls_matrix_type full
_refine_ls_number_parameters 1190
_refine_ls_number_reflns 15324
_refine_ls_number_restraints 55
_refine_ls_restrained_S_all 1.013
_refine_ls_R_factor_all 0.0908
_refine_ls_R_factor_gt 0.0598
_refine_ls_shift/su_max 0.000
_refine_ls_shift/su_mean 0.000
_refine_ls_structure_factor_coef Fsqd
_refine_ls_weighting_details 'w=1/[\s^2^(Fo^2^)+(0.0538P)^2^+0.6137P] where P=(Fo^2^+2Fc^2^)/3'
_refine_ls_weighting_scheme calc
_refine_ls_wR_factor_gt 0.1098
_refine_ls_wR_factor_ref 0.1221
_reflns_Friedel_coverage 0.876
_reflns_Friedel_fraction_full 0.975
_reflns_Friedel_fraction_max 0.963
_reflns_number_gt 11534
_reflns_number_total 15324
_reflns_threshold_expression 'I > 2\s(I)'
_cod_data_source_file d1dt00842k2.cif
_cod_data_source_block RR-2
_cod_depositor_comments 'Adding full bibliography for 7706949--7706955.cif.'
_cod_database_code 7706952
_shelx_shelxl_version_number 2018/3
_shelx_space_group_comment
;
The symmetry employed for this shelxl refinement is uniquely defined
by the following loop, which should always be used as a source of
symmetry information in preference to the above space-group names.
They are only intended as comments.
;
_shelx_estimated_absorpt_t_max 0.991
_shelx_estimated_absorpt_t_min 0.971
_olex2_refinement_description
;
1. Twinned data refinement
 Scales: 0.5964(14)
 0.4036(14)
2. Fixed Uiso
 At 1.2 times of:
  All C(H) groups
3. Rigid body (RIGU) restrains
 C59, C67, C68, C69, C66, C65, C64
 with sigma for 1-2 distances of 0.001 and sigma for 1-3 distances of 0.001
 C53, C54, C58, B3
 with sigma for 1-2 distances of 0.001 and sigma for 1-3 distances of 0.001
4.a Aromatic/amide H refined with riding coordinates:
 C8(H8), C9(H9), C11(H11), C12(H12), C13(H13), C14(H14), C19(H19), C20(H20),
 C21(H21), C22(H22), C24(H24), C25(H25), C28(H28), C29(H29), C31(H31), C32(H32),
  C33(H33), C34(H34), C39(H39), C40(H40), C41(H41), C42(H42), C44(H44),
 C45(H45), C60(H60), C61(H61), C63(H63), C64(H64), C65(H65), C66(H66), C71(H71),
  C72(H72), C73(H73), C74(H74), C76(H76), C77(H77), C80(H80), C81(H81),
 C83(H83), C84(H84), C85(H85), C86(H86), C91(H91), C92(H92), C93(H93), C94(H94),
  C96(H96), C97(H97)
4.b Fitted hexagon refined as free rotating group:
 C1(C2,C3,C4,C5,C6), C53(C54,C55,C56,C57,C58), C99(C100,C101,C102,C103,C104)
;
_olex2_exptl_crystal_mounting_method 'MiTeGen 200 micron MicroLoop'
_olex2_submission_special_instructions 'No special instructions were received'

loop_
_space_group_symop_operation_xyz
'x, y, z'
'-x, y+1/2, -z'

loop_
_atom_site_label
_atom_site_type_symbol
_atom_site_fract_x
_atom_site_fract_y
_atom_site_fract_z
_atom_site_U_iso_or_equiv
_atom_site_adp_type
_atom_site_occupancy
_atom_site_site_symmetry_order
_atom_site_calc_flag
_atom_site_refinement_flags_posn
_atom_site_refinement_flags_adp
_atom_site_refinement_flags_occupancy
_atom_site_disorder_assembly
_atom_site_disorder_group
F1 F 0.8666(4) 0.4882(4) 0.8187(2) 0.0417(14) Uani 1 1 d . . . . .
F2 F 0.8868(4) 0.6604(5) 0.7488(2) 0.0518(17) Uani 1 1 d . . . . .
F3 F 0.8676(4) 0.8789(5) 0.7808(2) 0.0544(17) Uani 1 1 d . . . . .
F4 F 0.8280(5) 0.9231(5) 0.8843(3) 0.0563(17) Uani 1 1 d . . . . .
F5 F 0.8068(4) 0.7498(4) 0.9533(2) 0.0406(14) Uani 1 1 d . . . . .
F6 F 0.6269(4) -0.0178(4) 0.9442(2) 0.0428(14) Uani 1 1 d . . . . .
F7 F 0.5186(5) -0.1648(5) 0.8654(3) 0.0595(18) Uani 1 1 d . . . . .
F8 F 0.3836(4) -0.0871(5) 0.7701(3) 0.0583(18) Uani 1 1 d . . . . .
F9 F 0.3604(4) 0.1390(5) 0.7501(2) 0.0476(16) Uani 1 1 d . . . . .
F10 F 0.4660(4) 0.2873(4) 0.8292(2) 0.0381(14) Uani 1 1 d . . . . .
F11 F 0.3309(3) 0.2085(4) 0.5416(2) 0.0340(13) Uani 1 1 d . . . . .
F12 F 0.4135(4) 0.0407(5) 0.6183(2) 0.0452(15) Uani 1 1 d . . . . .
F13 F 0.5572(4) 0.0902(4) 0.7152(2) 0.0440(15) Uani 1 1 d . . . . .
F14 F 0.6184(4) 0.3064(5) 0.73598(19) 0.0405(14) Uani 1 1 d . . . . .
F15 F 0.5389(3) 0.4737(4) 0.6591(2) 0.0334(12) Uani 1 1 d . . . . .
F16 F 0.1971(3) 0.9850(4) 0.5410(2) 0.0330(13) Uani 1 1 d . . . . .
F17 F 0.1839(4) 1.1621(4) 0.6111(2) 0.0421(14) Uani 1 1 d . . . . .
F18 F 0.1484(4) 1.1243(4) 0.7157(2) 0.0403(14) Uani 1 1 d . . . . .
F19 F 0.1311(4) 0.9093(5) 0.75129(19) 0.0399(14) Uani 1 1 d . . . . .
F20 F 0.1471(4) 0.7310(4) 0.6823(2) 0.0386(13) Uani 1 1 d . . . . .
O1 O 0.9012(4) 0.4685(5) 0.9685(3) 0.0280(14) Uani 1 1 d . . . . .
O2 O 0.7434(4) 0.4734(5) 0.9306(2) 0.0286(14) Uani 1 1 d . . . . .
O3 O 0.7013(4) 0.2444(5) 0.9419(2) 0.0246(14) Uani 1 1 d . . . . .
O4 O 0.5742(4) 0.2852(4) 0.9710(2) 0.0227(14) Uani 1 1 d . . . . .
O5 O 0.3003(4) 0.4846(4) 0.5578(2) 0.0200(13) Uani 1 1 d . . . . .
O6 O 0.4213(4) 0.4950(4) 0.5192(2) 0.0205(13) Uani 1 1 d . . . . .
O7 O 0.1004(4) 0.7043(5) 0.5321(2) 0.0258(14) Uani 1 1 d . . . . .
O8 O 0.2583(4) 0.7112(4) 0.5617(2) 0.0218(14) Uani 1 1 d . . . . .
C1 C 0.8376(4) 0.6149(4) 0.8878(2) 0.027(2) Uani 1 1 d G . . . .
C2 C 0.8576(4) 0.5931(4) 0.8352(3) 0.028(2) Uani 1 1 d G . . . .
C3 C 0.8671(4) 0.6824(5) 0.7991(2) 0.031(2) Uani 1 1 d G . . . .
C4 C 0.8566(4) 0.7936(4) 0.8155(2) 0.039(3) Uani 1 1 d G . . . .
C5 C 0.8366(5) 0.8154(3) 0.8681(3) 0.036(2) Uani 1 1 d G . . . .
C6 C 0.8271(4) 0.7261(5) 0.9042(2) 0.031(2) Uani 1 1 d G . . . .
C7 C 0.8995(5) 0.3865(7) 1.0122(4) 0.023(2) Uani 1 1 d . . . . .
C8 C 0.9258(6) 0.4266(8) 1.0713(4) 0.031(2) Uani 1 1 d . . . . .
H8 H 0.942843 0.503586 1.080187 0.038 Uiso 1 1 calc R U . . .
C9 C 0.9262(6) 0.3521(8) 1.1156(4) 0.034(2) Uani 1 1 d . . . . .
H9 H 0.939148 0.379276 1.155419 0.041 Uiso 1 1 calc R U . . .
C10 C 0.9078(6) 0.2351(8) 1.1039(4) 0.032(2) Uani 1 1 d . . . . .
C11 C 0.9120(6) 0.1561(9) 1.1496(4) 0.040(3) Uani 1 1 d . . . . .
H11 H 0.925107 0.182370 1.189617 0.048 Uiso 1 1 calc R U . . .
C12 C 0.8979(6) 0.0430(10) 1.1381(5) 0.050(3) Uani 1 1 d . . . . .
H12 H 0.903287 -0.009382 1.169740 0.059 Uiso 1 1 calc R U . . .
C13 C 0.8750(6) 0.0052(9) 1.0783(5) 0.041(3) Uani 1 1 d . . . . .
H13 H 0.863536 -0.073078 1.069627 0.049 Uiso 1 1 calc R U . . .
C14 C 0.8692(6) 0.0792(8) 1.0330(4) 0.036(2) Uani 1 1 d . . . . .
H14 H 0.854558 0.051667 0.993162 0.043 Uiso 1 1 calc R U . . .
C15 C 0.8846(6) 0.1970(7) 1.0442(4) 0.023(2) Uani 1 1 d . . . . .
C16 C 0.8801(6) 0.2770(7) 0.9969(3) 0.021(2) Uani 1 1 d . . . . .
C17 C 0.8466(6) 0.2371(7) 0.9334(4) 0.0216(19) Uani 1 1 d . . . . .
C18 C 0.9084(6) 0.2177(7) 0.8988(4) 0.026(2) Uani 1 1 d . . . . .
C19 C 1.0025(6) 0.2371(7) 0.9236(4) 0.030(2) Uani 1 1 d . . . . .
H19 H 1.027295 0.264175 0.963462 0.036 Uiso 1 1 calc R U . . .
C20 C 1.0577(7) 0.2158(8) 0.8888(4) 0.036(2) Uani 1 1 d . . . . .
H20 H 1.121438 0.225423 0.905658 0.043 Uiso 1 1 calc R U . . .
C21 C 1.0219(7) 0.1807(7) 0.8296(4) 0.036(2) Uani 1 1 d . . . . .
H21 H 1.061311 0.170505 0.806179 0.043 Uiso 1 1 calc R U . . .
C22 C 0.9315(7) 0.1606(8) 0.8045(4) 0.032(2) Uani 1 1 d . . . . .
H22 H 0.908404 0.134392 0.764408 0.038 Uiso 1 1 calc R U . . .
C23 C 0.8721(6) 0.1792(7) 0.8387(4) 0.025(2) Uani 1 1 d . . . . .
C24 C 0.7785(6) 0.1620(8) 0.8148(4) 0.032(2) Uani 1 1 d . . . . .
H24 H 0.754310 0.135302 0.774876 0.039 Uiso 1 1 calc R U . . .
C25 C 0.7207(6) 0.1824(7) 0.8473(4) 0.028(2) Uani 1 1 d . . . . .
H25 H 0.657129 0.173042 0.829661 0.033 Uiso 1 1 calc R U . . .
C26 C 0.7575(6) 0.2177(7) 0.9076(4) 0.026(2) Uani 1 1 d . . . . .
C27 C 0.6557(6) 0.5022(7) 0.8958(4) 0.025(2) Uani 1 1 d . . . . .
C28 C 0.6332(6) 0.5220(7) 0.8334(4) 0.027(2) Uani 1 1 d . . . . .
H28 H 0.678412 0.517861 0.813990 0.033 Uiso 1 1 calc R U . . .
C29 C 0.5467(6) 0.5468(7) 0.8021(4) 0.028(2) Uani 1 1 d . . . . .
H29 H 0.531741 0.559301 0.760278 0.034 Uiso 1 1 calc R U . . .
C30 C 0.4772(6) 0.5552(7) 0.8290(4) 0.025(2) Uani 1 1 d . . . . .
C31 C 0.3866(7) 0.5800(7) 0.7972(4) 0.031(2) Uani 1 1 d . . . . .
H31 H 0.371032 0.596325 0.755721 0.037 Uiso 1 1 calc R U . . .
C32 C 0.3204(6) 0.5816(8) 0.8234(4) 0.032(2) Uani 1 1 d . . . . .
H32 H 0.259846 0.600441 0.800732 0.038 Uiso 1 1 calc R U . . .
C33 C 0.3427(6) 0.5546(7) 0.8855(4) 0.032(2) Uani 1 1 d . . . . .
H33 H 0.296543 0.552359 0.904102 0.038 Uiso 1 1 calc R U . . .
C34 C 0.4303(6) 0.5320(6) 0.9179(4) 0.0213(19) Uani 1 1 d . . . . .
H34 H 0.444469 0.516198 0.959447 0.026 Uiso 1 1 calc R U . . .
C35 C 0.4997(6) 0.5314(6) 0.8921(4) 0.0189(19) Uani 1 1 d . . . . .
C36 C 0.5916(6) 0.5045(6) 0.9247(4) 0.0192(19) Uani 1 1 d . . . . .
C37 C 0.6204(6) 0.4794(7) 0.9895(4) 0.0223(19) Uani 1 1 d . . . . .
C38 C 0.6544(5) 0.5693(7) 1.0323(3) 0.0205(19) Uani 1 1 d . . . . .
C39 C 0.6526(6) 0.6846(8) 1.0150(4) 0.027(2) Uani 1 1 d . . . . .
H39 H 0.630730 0.703973 0.973757 0.032 Uiso 1 1 calc R U . . .
C40 C 0.6818(6) 0.7680(8) 1.0567(4) 0.030(2) Uani 1 1 d . . . . .
H40 H 0.677042 0.845250 1.044489 0.036 Uiso 1 1 calc R U . . .
C41 C 0.7188(6) 0.7407(8) 1.1177(4) 0.031(2) Uani 1 1 d . . . . .
H41 H 0.739759 0.799419 1.146332 0.038 Uiso 1 1 calc R U . . .
C42 C 0.7249(6) 0.6305(9) 1.1359(4) 0.034(2) Uani 1 1 d . . . . .
H42 H 0.751509 0.613506 1.177175 0.041 Uiso 1 1 calc R U . . .
C43 C 0.6922(5) 0.5401(7) 1.0944(4) 0.0224(19) Uani 1 1 d . . . . .
C44 C 0.6938(6) 0.4268(8) 1.1127(4) 0.031(2) Uani 1 1 d . . . . .
H44 H 0.721481 0.407753 1.153606 0.037 Uiso 1 1 calc R U . . .
C45 C 0.6558(6) 0.3430(7) 1.0721(3) 0.028(2) Uani 1 1 d . . . . .
H45 H 0.654272 0.267015 1.085167 0.034 Uiso 1 1 calc R U . . .
C46 C 0.6186(6) 0.3705(7) 1.0103(3) 0.021(2) Uani 1 1 d . . . . .
C47 C 0.5497(6) 0.1409(7) 0.8906(3) 0.0225(19) Uani 1 1 d . . . . .
C48 C 0.5596(6) 0.0234(8) 0.8960(4) 0.033(2) Uani 1 1 d . . . . .
C49 C 0.5061(7) -0.0529(7) 0.8563(5) 0.036(2) Uani 1 1 d . . . . .
C50 C 0.4394(7) -0.0145(8) 0.8088(4) 0.034(2) Uani 1 1 d . . . . .
C51 C 0.4271(6) 0.1014(8) 0.7991(4) 0.035(2) Uani 1 1 d . . . . .
C52 C 0.4802(6) 0.1739(8) 0.8390(4) 0.029(2) Uani 1 1 d . . . . .
C53 C 0.4342(4) 0.3441(4) 0.5981(2) 0.0215(16) Uani 1 1 d G . . . .
C54 C 0.4018(3) 0.2335(4) 0.5879(2) 0.0252(18) Uani 1 1 d G . . . .
C55 C 0.4435(4) 0.1476(3) 0.6273(2) 0.026(2) Uani 1 1 d G . . . .
C56 C 0.5175(4) 0.1722(4) 0.6771(2) 0.030(2) Uani 1 1 d G . . . .
C57 C 0.5499(3) 0.2828(5) 0.68732(19) 0.029(2) Uani 1 1 d G . . . .
C58 C 0.5082(4) 0.3687(4) 0.6478(2) 0.0278(19) Uani 1 1 d G . . . .
C59 C 0.3811(5) 0.5833(7) 0.4796(3) 0.0185(16) Uani 1 1 d . . . . .
C60 C 0.3468(6) 0.5520(8) 0.4192(4) 0.030(2) Uani 1 1 d . . . . .
H60 H 0.350641 0.475697 0.407301 0.036 Uiso 1 1 calc R U . . .
C61 C 0.3072(6) 0.6342(8) 0.3775(4) 0.028(2) Uani 1 1 d . . . . .
H61 H 0.281683 0.613299 0.336628 0.034 Uiso 1 1 calc R U . . .
C62 C 0.3040(6) 0.7476(7) 0.3941(3) 0.024(2) Uani 1 1 d . . . . .
C63 C 0.2655(6) 0.8355(8) 0.3512(4) 0.031(2) Uani 1 1 d . . . . .
H63 H 0.239149 0.816541 0.310206 0.037 Uiso 1 1 calc R U . . .
C64 C 0.2665(6) 0.9446(8) 0.3687(4) 0.034(2) Uani 1 1 d . . . . .
H64 H 0.242604 1.002030 0.339723 0.041 Uiso 1 1 calc R U . . .
C65 C 0.3021(6) 0.9738(9) 0.4289(4) 0.035(2) Uani 1 1 d . . . . .
H65 H 0.302004 1.051197 0.440231 0.042 Uiso 1 1 calc R U . . .
C66 C 0.3372(6) 0.8939(7) 0.4720(4) 0.0262(18) Uani 1 1 d . . . . .
H66 H 0.359253 0.915631 0.512926 0.031 Uiso 1 1 calc R U . . .
C67 C 0.3406(5) 0.7779(7) 0.4557(4) 0.0200(16) Uani 1 1 d . . . . .
C68 C 0.3783(5) 0.6932(7) 0.4994(3) 0.0171(15) Uani 1 1 d . . . . .
C69 C 0.4102(5) 0.7212(7) 0.5646(3) 0.0166(17) Uani 1 1 d . . . . .
C70 C 0.5027(5) 0.7400(6) 0.5962(3) 0.0159(17) Uani 1 1 d . . . . .
C71 C 0.5715(5) 0.7355(7) 0.5677(3) 0.0197(19) Uani 1 1 d . . . . .
H71 H 0.555048 0.718023 0.526274 0.024 Uiso 1 1 calc R U . . .
C72 C 0.6601(6) 0.7558(7) 0.5987(4) 0.026(2) Uani 1 1 d . . . . .
H72 H 0.704372 0.754966 0.578475 0.031 Uiso 1 1 calc R U . . .
C73 C 0.6863(6) 0.7781(7) 0.6606(4) 0.031(2) Uani 1 1 d . . . . .
H73 H 0.748472 0.789800 0.682287 0.037 Uiso 1 1 calc R U . . .
C74 C 0.6232(6) 0.7829(8) 0.6893(4) 0.028(2) Uani 1 1 d . . . . .
H74 H 0.641635 0.799331 0.730855 0.034 Uiso 1 1 calc R U . . .
C75 C 0.5299(6) 0.7637(7) 0.6584(3) 0.021(2) Uani 1 1 d . . . . .
C76 C 0.4628(6) 0.7695(7) 0.6873(4) 0.029(2) Uani 1 1 d . . . . .
H76 H 0.480441 0.785163 0.728967 0.035 Uiso 1 1 calc R U . . .
C77 C 0.3739(6) 0.7530(7) 0.6569(4) 0.026(2) Uani 1 1 d . . . . .
H77 H 0.329766 0.755620 0.677174 0.032 Uiso 1 1 calc R U . . .
C78 C 0.3476(6) 0.7319(7) 0.5946(4) 0.0204(19) Uani 1 1 d . . . . .
C79 C 0.2491(6) 0.4614(7) 0.5957(3) 0.0221(19) Uani 1 1 d . . . . .
C80 C 0.2906(6) 0.4301(7) 0.6553(4) 0.027(2) Uani 1 1 d . . . . .
H80 H 0.354741 0.423962 0.671182 0.032 Uiso 1 1 calc R U . . .
C81 C 0.2364(6) 0.4083(7) 0.6907(3) 0.025(2) Uani 1 1 d . . . . .
H81 H 0.263869 0.385743 0.731104 0.030 Uiso 1 1 calc R U . . .
C82 C 0.1408(6) 0.4186(7) 0.6682(4) 0.023(2) Uani 1 1 d . . . . .
C83 C 0.0849(6) 0.3971(7) 0.7044(4) 0.025(2) Uani 1 1 d . . . . .
H83 H 0.111462 0.373743 0.744805 0.030 Uiso 1 1 calc R U . . .
C84 C -0.0075(6) 0.4098(8) 0.6814(4) 0.035(2) Uani 1 1 d . . . . .
H84 H -0.044743 0.394492 0.705708 0.042 Uiso 1 1 calc R U . . .
C85 C -0.0470(6) 0.4456(7) 0.6218(4) 0.033(2) Uani 1 1 d . . . . .
H85 H -0.110906 0.454811 0.606248 0.040 Uiso 1 1 calc R U . . .
C86 C 0.0056(6) 0.4672(7) 0.5862(4) 0.0228(19) Uani 1 1 d . . . . .
H86 H -0.022693 0.490666 0.546027 0.027 Uiso 1 1 calc R U . . .
C87 C 0.1025(6) 0.4553(7) 0.6078(4) 0.0222(19) Uani 1 1 d . . . . .
C88 C 0.1573(6) 0.4758(7) 0.5710(3) 0.0186(19) Uani 1 1 d . . . . .
C89 C 0.1183(6) 0.5105(7) 0.5070(4) 0.022(2) Uani 1 1 d . . . . .
C90 C 0.1094(6) 0.4256(7) 0.4610(3) 0.0222(19) Uani 1 1 d . . . . .
C91 C 0.1269(6) 0.3094(7) 0.4759(4) 0.023(2) Uani 1 1 d . . . . .
H91 H 0.146409 0.286474 0.516668 0.027 Uiso 1 1 calc R U . . .
C92 C 0.1156(6) 0.2303(9) 0.4314(4) 0.032(2) Uani 1 1 d . . . . .
H92 H 0.126995 0.152524 0.441711 0.038 Uiso 1 1 calc R U . . .
C93 C 0.0874(6) 0.2624(10) 0.3708(4) 0.043(3) Uani 1 1 d . . . . .
H93 H 0.079300 0.206568 0.340423 0.051 Uiso 1 1 calc R U . . .
C94 C 0.0719(6) 0.3730(9) 0.3559(4) 0.035(2) Uani 1 1 d . . . . .
H94 H 0.054138 0.394008 0.314908 0.042 Uiso 1 1 calc R U . . .
C95 C 0.0815(6) 0.4590(8) 0.4002(4) 0.028(2) Uani 1 1 d . . . . .
C96 C 0.0610(6) 0.5755(9) 0.3858(4) 0.037(3) Uani 1 1 d . . . . .
H96 H 0.041835 0.598724 0.345126 0.045 Uiso 1 1 calc R U . . .
C97 C 0.0683(6) 0.6539(8) 0.4294(4) 0.030(2) Uani 1 1 d . . . . .
H97 H 0.053928 0.731172 0.419280 0.036 Uiso 1 1 calc R U . . .
C98 C 0.0976(5) 0.6194(7) 0.4900(4) 0.023(2) Uani 1 1 d . . . . .
C99 C 0.1719(4) 0.8548(3) 0.6096(2) 0.0198(19) Uani 1 1 d G . . . .
C100 C 0.1815(4) 0.9652(4) 0.59175(19) 0.025(2) Uani 1 1 d G . . . .
C101 C 0.1744(4) 1.0560(3) 0.6277(2) 0.031(2) Uani 1 1 d G . . . .
C102 C 0.1577(4) 1.0364(4) 0.6816(2) 0.029(2) Uani 1 1 d G . . . .
C103 C 0.1481(4) 0.9260(5) 0.69945(18) 0.027(2) Uani 1 1 d G . . . .
C104 C 0.1551(4) 0.8352(3) 0.6635(2) 0.024(2) Uani 1 1 d G . . . .
B1 B 0.8255(7) 0.5151(8) 0.9298(4) 0.024(2) Uani 1 1 d . . . . .
B2 B 0.6112(7) 0.2259(9) 0.9346(4) 0.023(2) Uani 1 1 d . . . . .
B3 B 0.3822(7) 0.4457(8) 0.5569(4) 0.023(2) Uani 1 1 d . . . . .
B4 B 0.1790(7) 0.7508(9) 0.5670(4) 0.024(2) Uani 1 1 d . . . . .

loop_
_atom_site_aniso_label
_atom_site_aniso_U_11
_atom_site_aniso_U_22
_atom_site_aniso_U_33
_atom_site_aniso_U_23
_atom_site_aniso_U_13
_atom_site_aniso_U_12
F1 0.050(4) 0.039(3) 0.046(3) -0.005(3) 0.028(3) 0.006(3)
F2 0.041(4) 0.092(5) 0.026(3) 0.003(3) 0.017(3) -0.008(3)
F3 0.055(4) 0.064(4) 0.042(3) 0.024(3) 0.010(3) -0.020(3)
F4 0.082(5) 0.029(3) 0.058(4) 0.001(3) 0.022(4) -0.001(3)
F5 0.053(4) 0.038(3) 0.038(3) -0.004(2) 0.025(3) 0.003(3)
F6 0.045(4) 0.029(3) 0.053(3) 0.011(3) 0.014(3) 0.013(3)
F7 0.080(5) 0.026(3) 0.083(5) -0.015(3) 0.041(4) -0.002(3)
F8 0.059(4) 0.061(4) 0.062(4) -0.044(3) 0.029(3) -0.027(3)
F9 0.031(3) 0.075(4) 0.035(3) -0.014(3) 0.008(3) -0.011(3)
F10 0.035(3) 0.029(3) 0.043(3) 0.006(2) 0.002(3) 0.000(3)
F11 0.032(3) 0.035(3) 0.030(3) -0.003(2) 0.003(2) -0.005(3)
F12 0.056(4) 0.028(3) 0.052(4) 0.004(3) 0.018(3) -0.004(3)
F13 0.054(4) 0.039(3) 0.038(3) 0.017(3) 0.013(3) 0.018(3)
F14 0.035(3) 0.057(4) 0.022(3) 0.004(2) -0.002(3) 0.009(3)
F15 0.033(3) 0.033(3) 0.032(3) -0.002(2) 0.007(2) -0.004(3)
F16 0.042(3) 0.035(3) 0.027(3) 0.004(2) 0.017(3) 0.002(3)
F17 0.059(4) 0.023(3) 0.047(3) -0.004(2) 0.020(3) -0.003(3)
F18 0.047(4) 0.038(3) 0.030(3) -0.015(2) 0.003(3) 0.012(3)
F19 0.041(3) 0.061(4) 0.020(2) 0.001(3) 0.011(3) 0.011(3)
F20 0.046(4) 0.033(3) 0.040(3) 0.012(2) 0.018(3) -0.001(3)
O1 0.027(4) 0.024(3) 0.034(3) 0.004(3) 0.011(3) 0.001(3)
O2 0.021(3) 0.038(4) 0.029(3) 0.005(3) 0.011(3) 0.007(3)
O3 0.025(3) 0.031(3) 0.024(3) -0.003(3) 0.017(3) -0.002(3)
O4 0.019(3) 0.021(3) 0.031(3) 0.001(3) 0.012(3) -0.001(3)
O5 0.016(3) 0.030(3) 0.016(3) 0.006(2) 0.007(2) 0.007(3)
O6 0.022(3) 0.023(3) 0.021(3) 0.000(2) 0.013(3) 0.003(3)
O7 0.017(3) 0.029(3) 0.029(3) -0.002(3) 0.003(3) 0.002(3)
O8 0.012(3) 0.026(3) 0.029(3) -0.011(3) 0.008(3) -0.003(3)
C1 0.013(5) 0.030(5) 0.040(5) -0.002(4) 0.008(4) -0.001(4)
C2 0.021(5) 0.037(6) 0.027(5) -0.003(4) 0.009(4) -0.002(4)
C3 0.021(5) 0.052(6) 0.023(5) 0.000(4) 0.010(4) -0.004(5)
C4 0.030(6) 0.047(6) 0.032(5) 0.013(5) -0.003(5) -0.015(5)
C5 0.037(6) 0.026(5) 0.041(6) 0.001(5) 0.005(5) -0.004(5)
C6 0.021(5) 0.040(6) 0.030(5) -0.007(4) 0.004(4) 0.001(5)
C7 0.010(4) 0.028(5) 0.029(5) 0.005(4) 0.005(4) -0.001(4)
C8 0.024(5) 0.022(5) 0.048(6) -0.002(4) 0.013(5) 0.003(4)
C9 0.023(5) 0.054(7) 0.026(5) -0.005(5) 0.009(4) -0.009(5)
C10 0.015(5) 0.051(6) 0.030(5) 0.013(5) 0.007(4) 0.009(5)
C11 0.021(5) 0.063(7) 0.031(5) 0.015(5) 0.002(4) -0.005(5)
C12 0.025(6) 0.066(8) 0.060(7) 0.034(6) 0.017(6) -0.005(6)
C13 0.021(6) 0.040(6) 0.062(7) 0.018(5) 0.014(5) 0.009(5)
C14 0.025(5) 0.043(6) 0.047(6) 0.005(5) 0.023(5) 0.000(5)
C15 0.014(5) 0.029(5) 0.030(5) 0.010(4) 0.012(4) 0.007(4)
C16 0.014(4) 0.035(5) 0.017(4) -0.002(4) 0.008(4) 0.002(4)
C17 0.020(5) 0.015(4) 0.031(5) 0.002(4) 0.009(4) -0.003(4)
C18 0.028(5) 0.021(5) 0.035(5) 0.005(4) 0.017(4) 0.004(4)
C19 0.027(5) 0.026(5) 0.037(5) -0.002(4) 0.012(5) -0.008(4)
C20 0.031(6) 0.030(6) 0.050(6) 0.003(5) 0.017(5) 0.008(5)
C21 0.042(6) 0.027(5) 0.047(6) 0.002(4) 0.028(5) -0.004(5)
C22 0.045(7) 0.037(5) 0.019(4) 0.003(4) 0.020(5) 0.013(5)
C23 0.021(5) 0.027(5) 0.029(5) 0.003(4) 0.009(4) 0.001(4)
C24 0.034(6) 0.040(6) 0.019(4) -0.002(4) 0.002(4) 0.009(5)
C25 0.021(5) 0.037(5) 0.024(5) 0.000(4) 0.005(4) -0.005(4)
C26 0.032(5) 0.027(5) 0.024(4) 0.001(4) 0.016(4) -0.002(4)
C27 0.019(5) 0.025(5) 0.031(5) 0.005(4) 0.010(4) 0.000(4)
C28 0.024(5) 0.037(5) 0.023(4) 0.000(4) 0.011(4) -0.006(4)
C29 0.035(6) 0.032(5) 0.018(4) -0.004(4) 0.010(4) -0.007(5)
C30 0.036(6) 0.017(5) 0.023(5) 0.004(4) 0.011(4) -0.001(4)
C31 0.035(6) 0.031(6) 0.018(4) 0.003(4) -0.003(5) 0.000(5)
C32 0.024(5) 0.035(6) 0.034(5) 0.001(4) 0.005(4) 0.003(5)
C33 0.030(6) 0.025(5) 0.036(5) 0.007(4) 0.004(5) -0.001(5)
C34 0.022(5) 0.015(4) 0.028(4) 0.003(4) 0.009(4) -0.004(4)
C35 0.022(5) 0.011(4) 0.023(4) -0.001(3) 0.007(4) -0.001(4)
C36 0.021(5) 0.012(4) 0.026(4) 0.000(3) 0.011(4) -0.001(4)
C37 0.020(5) 0.025(5) 0.024(4) -0.002(4) 0.012(4) -0.003(4)
C38 0.013(4) 0.027(5) 0.024(4) -0.004(4) 0.008(4) -0.004(4)
C39 0.021(5) 0.034(5) 0.026(5) 0.003(4) 0.008(4) -0.001(4)
C40 0.027(5) 0.026(5) 0.040(5) -0.002(4) 0.016(5) -0.006(4)
C41 0.024(5) 0.036(5) 0.038(5) -0.020(5) 0.015(5) -0.010(5)
C42 0.024(5) 0.055(7) 0.021(5) -0.010(4) 0.004(4) 0.004(5)
C43 0.013(4) 0.028(5) 0.027(4) 0.001(4) 0.006(4) 0.006(4)
C44 0.029(6) 0.041(6) 0.022(5) 0.008(4) 0.005(4) 0.004(5)
C45 0.037(6) 0.024(5) 0.024(5) 0.009(4) 0.011(4) -0.002(4)
C46 0.016(5) 0.030(5) 0.017(4) 0.002(4) 0.005(4) 0.007(4)
C47 0.025(5) 0.024(5) 0.025(5) -0.003(4) 0.017(4) 0.002(4)
C48 0.032(6) 0.034(5) 0.042(5) 0.003(5) 0.024(5) 0.002(5)
C49 0.039(6) 0.018(5) 0.055(6) -0.010(5) 0.020(6) -0.005(5)
C50 0.034(6) 0.037(6) 0.039(5) -0.021(5) 0.022(5) -0.018(5)
C51 0.030(6) 0.047(6) 0.035(5) -0.011(5) 0.018(5) -0.010(5)
C52 0.022(5) 0.035(6) 0.032(5) -0.006(4) 0.013(4) -0.005(5)
C53 0.025(4) 0.028(3) 0.020(3) 0.001(3) 0.019(3) -0.001(3)
C54 0.031(5) 0.026(3) 0.025(4) 0.003(3) 0.018(4) 0.001(3)
C55 0.036(6) 0.018(5) 0.034(5) -0.003(4) 0.026(5) -0.001(4)
C56 0.033(6) 0.039(6) 0.027(5) 0.014(4) 0.020(5) 0.008(5)
C57 0.033(6) 0.041(6) 0.013(4) 0.004(4) 0.009(4) 0.010(5)
C58 0.027(4) 0.039(5) 0.023(3) 0.001(3) 0.016(3) 0.000(4)
C59 0.015(4) 0.026(3) 0.018(4) 0.003(3) 0.010(4) 0.005(3)
C60 0.042(6) 0.030(5) 0.025(5) -0.007(4) 0.019(5) 0.005(5)
C61 0.033(6) 0.035(5) 0.019(4) -0.002(4) 0.011(4) -0.007(5)
C62 0.021(5) 0.034(5) 0.021(4) 0.002(4) 0.012(4) 0.001(4)
C63 0.024(5) 0.044(6) 0.023(5) 0.013(4) 0.005(4) 0.006(5)
C64 0.030(5) 0.036(6) 0.041(4) 0.016(4) 0.020(4) 0.004(4)
C65 0.039(5) 0.027(4) 0.044(4) 0.011(3) 0.020(4) 0.005(4)
C66 0.027(5) 0.023(3) 0.031(4) 0.002(3) 0.013(4) -0.002(3)
C67 0.013(4) 0.025(3) 0.024(3) 0.001(2) 0.007(3) 0.000(3)
C68 0.006(4) 0.027(3) 0.020(3) 0.001(2) 0.007(3) 0.004(3)
C69 0.008(4) 0.021(4) 0.022(3) -0.002(3) 0.007(3) 0.005(4)
C70 0.016(4) 0.007(4) 0.025(4) 0.000(3) 0.006(4) -0.002(4)
C71 0.015(4) 0.022(4) 0.022(4) 0.001(4) 0.006(4) 0.004(4)
C72 0.020(5) 0.025(5) 0.032(5) 0.000(4) 0.008(4) -0.002(4)
C73 0.015(5) 0.030(5) 0.042(6) 0.002(4) 0.001(5) 0.002(4)
C74 0.022(5) 0.035(5) 0.025(5) 0.004(4) 0.001(4) 0.003(5)
C75 0.017(5) 0.027(5) 0.017(4) -0.002(4) 0.001(4) 0.000(4)
C76 0.035(6) 0.031(5) 0.018(4) -0.008(4) 0.005(4) 0.012(5)
C77 0.026(5) 0.037(5) 0.020(4) -0.001(4) 0.015(4) 0.004(4)
C78 0.017(5) 0.018(4) 0.022(4) -0.004(4) 0.000(4) 0.002(4)
C79 0.022(5) 0.022(5) 0.021(4) -0.007(4) 0.004(4) -0.003(4)
C80 0.023(5) 0.034(5) 0.026(5) 0.001(4) 0.011(4) 0.001(4)
C81 0.033(5) 0.032(5) 0.009(4) -0.001(4) 0.005(4) -0.004(5)
C82 0.029(5) 0.015(4) 0.026(5) -0.006(4) 0.012(4) -0.006(4)
C83 0.023(5) 0.028(5) 0.026(5) 0.002(4) 0.008(4) 0.003(4)
C84 0.028(5) 0.035(6) 0.048(6) 0.006(5) 0.022(5) -0.006(5)
C85 0.027(5) 0.030(6) 0.052(6) 0.005(5) 0.025(5) 0.008(4)
C86 0.021(5) 0.021(4) 0.027(4) -0.002(4) 0.009(4) -0.004(4)
C87 0.024(5) 0.015(4) 0.027(5) -0.008(4) 0.008(4) 0.002(4)
C88 0.024(5) 0.015(4) 0.016(4) 0.000(3) 0.006(4) 0.000(4)
C89 0.013(5) 0.026(5) 0.027(4) -0.002(4) 0.007(4) 0.001(4)
C90 0.015(5) 0.033(5) 0.017(4) -0.006(4) 0.004(4) -0.007(4)
C91 0.016(5) 0.025(5) 0.028(4) -0.006(4) 0.009(4) -0.007(4)
C92 0.022(5) 0.032(5) 0.041(6) -0.004(4) 0.010(5) -0.001(5)
C93 0.021(5) 0.063(8) 0.046(6) -0.038(6) 0.015(5) -0.010(5)
C94 0.030(6) 0.057(7) 0.022(5) -0.015(5) 0.012(4) -0.008(5)
C95 0.014(4) 0.049(6) 0.019(4) -0.003(4) 0.003(4) -0.002(4)
C96 0.024(5) 0.059(7) 0.025(5) 0.011(5) 0.000(4) 0.004(5)
C97 0.017(5) 0.038(6) 0.030(5) 0.006(4) -0.003(4) -0.005(4)
C98 0.015(5) 0.022(5) 0.032(5) -0.001(4) 0.010(4) 0.003(4)
C99 0.011(4) 0.025(5) 0.023(4) 0.001(4) 0.005(4) 0.008(4)
C100 0.022(5) 0.024(5) 0.032(5) -0.004(4) 0.014(4) 0.000(4)
C101 0.027(5) 0.029(6) 0.035(5) -0.008(4) 0.005(5) 0.011(5)
C102 0.033(6) 0.035(5) 0.021(4) -0.011(4) 0.012(4) 0.010(5)
C103 0.010(4) 0.050(6) 0.017(4) 0.000(4) -0.003(4) 0.001(4)
C104 0.019(5) 0.022(5) 0.033(5) 0.007(4) 0.012(4) 0.002(4)
B1 0.024(6) 0.026(6) 0.021(5) -0.003(4) 0.008(5) -0.001(5)
B2 0.019(5) 0.031(6) 0.018(5) 0.006(4) 0.004(4) -0.002(5)
B3 0.029(5) 0.016(4) 0.024(4) -0.008(3) 0.009(4) -0.006(4)
B4 0.025(6) 0.022(5) 0.024(5) 0.003(4) 0.009(5) 0.003(5)

loop_
_atom_type_symbol
_atom_type_description
_atom_type_scat_dispersion_real
_atom_type_scat_dispersion_imag
_atom_type_scat_source
C C 0.0033 0.0016 'International Tables Vol C Tables 4.2.6.8 and 6.1.1.4'
H H 0.0000 0.0000 'International Tables Vol C Tables 4.2.6.8 and 6.1.1.4'
B B 0.0013 0.0007 'International Tables Vol C Tables 4.2.6.8 and 6.1.1.4'
F F 0.0171 0.0103 'International Tables Vol C Tables 4.2.6.8 and 6.1.1.4'
O O 0.0106 0.0060 'International Tables Vol C Tables 4.2.6.8 and 6.1.1.4'

loop_
_geom_angle_atom_site_label_1
_geom_angle_atom_site_label_2
_geom_angle_atom_site_label_3
_geom_angle
_geom_angle_site_symmetry_1
_geom_angle_site_symmetry_3
_geom_angle_publ_flag
B1 O1 C7 123.5(7) . . ?
B1 O2 C27 130.2(7) . . ?
B2 O3 C26 133.5(7) . . ?
B2 O4 C46 124.7(7) . . ?
B3 O5 C79 131.9(7) . . ?
B3 O6 C59 123.8(7) . . ?
B4 O7 C98 122.7(7) . . ?
B4 O8 C78 131.9(7) . . ?
C2 C1 C6 120.0 . . ?
C2 C1 B1 121.4(5) . . ?
C6 C1 B1 118.6(5) . . ?
F1 C2 C1 120.7(4) . . ?
F1 C2 C3 119.3(4) . . ?
C3 C2 C1 120.0 . . ?
F2 C3 C2 119.5(5) . . ?
F2 C3 C4 120.5(5) . . ?
C2 C3 C4 120.0 . . ?
F3 C4 C3 119.3(5) . . ?
F3 C4 C5 120.7(5) . . ?
C5 C4 C3 120.0 . . ?
F4 C5 C4 119.9(5) . . ?
F4 C5 C6 120.1(5) . . ?
C4 C5 C6 120.0 . . ?
F5 C6 C1 121.6(4) . . ?
F5 C6 C5 118.4(4) . . ?
C5 C6 C1 120.0 . . ?
C8 C7 O1 115.1(7) . . ?
C16 C7 O1 120.7(7) . . ?
C16 C7 C8 124.0(8) . . ?
C7 C8 H8 120.9 . . ?
C9 C8 C7 118.2(9) . . ?
C9 C8 H8 120.9 . . ?
C8 C9 H9 119.1 . . ?
C8 C9 C10 121.7(9) . . ?
C10 C9 H9 119.1 . . ?
C11 C10 C9 122.4(9) . . ?
C11 C10 C15 119.2(9) . . ?
C15 C10 C9 118.4(8) . . ?
C10 C11 H11 119.1 . . ?
C12 C11 C10 121.8(10) . . ?
C12 C11 H11 119.1 . . ?
C11 C12 H12 120.6 . . ?
C11 C12 C13 118.7(9) . . ?
C13 C12 H12 120.6 . . ?
C12 C13 H13 119.5 . . ?
C14 C13 C12 121.0(10) . . ?
C14 C13 H13 119.5 . . ?
C13 C14 H14 119.5 . . ?
C13 C14 C15 121.1(9) . . ?
C15 C14 H14 119.5 . . ?
C10 C15 C14 118.2(8) . . ?
C10 C15 C16 119.8(8) . . ?
C14 C15 C16 122.1(8) . . ?
C7 C16 C15 117.7(7) . . ?
C7 C16 C17 123.2(8) . . ?
C15 C16 C17 118.8(8) . . ?
C18 C17 C16 121.5(8) . . ?
C26 C17 C16 119.5(8) . . ?
C26 C17 C18 119.0(8) . . ?
C19 C18 C17 121.4(8) . . ?
C19 C18 C23 119.9(8) . . ?
C23 C18 C17 118.7(8) . . ?
C18 C19 H19 120.7 . . ?
C20 C19 C18 118.7(8) . . ?
C20 C19 H19 120.7 . . ?
C19 C20 H20 119.3 . . ?
C19 C20 C21 121.3(9) . . ?
C21 C20 H20 119.3 . . ?
C20 C21 H21 119.3 . . ?
C22 C21 C20 121.3(9) . . ?
C22 C21 H21 119.3 . . ?
C21 C22 H22 120.3 . . ?
C21 C22 C23 119.5(8) . . ?
C23 C22 H22 120.3 . . ?
C22 C23 C18 119.2(8) . . ?
C24 C23 C18 118.9(8) . . ?
C24 C23 C22 121.9(8) . . ?
C23 C24 H24 119.0 . . ?
C25 C24 C23 122.0(8) . . ?
C25 C24 H24 119.0 . . ?
C24 C25 H25 120.6 . . ?
C24 C25 C26 118.8(8) . . ?
C26 C25 H25 120.6 . . ?
O3 C26 C25 121.1(8) . . ?
C17 C26 O3 116.1(7) . . ?
C17 C26 C25 122.6(8) . . ?
O2 C27 C28 121.7(7) . . ?
C36 C27 O2 116.2(7) . . ?
C36 C27 C28 122.0(8) . . ?
C27 C28 H28 120.6 . . ?
C29 C28 C27 118.7(8) . . ?
C29 C28 H28 120.6 . . ?
C28 C29 H29 118.6 . . ?
C28 C29 C30 122.8(8) . . ?
C30 C29 H29 118.6 . . ?
C29 C30 C35 118.3(8) . . ?
C31 C30 C29 123.7(8) . . ?
C31 C30 C35 117.9(8) . . ?
C30 C31 H31 118.7 . . ?
C32 C31 C30 122.7(8) . . ?
C32 C31 H31 118.7 . . ?
C31 C32 H32 120.5 . . ?
C31 C32 C33 119.1(9) . . ?
C33 C32 H32 120.5 . . ?
C32 C33 H33 120.1 . . ?
C34 C33 C32 119.9(9) . . ?
C34 C33 H33 120.1 . . ?
C33 C34 H34 119.0 . . ?
C33 C34 C35 122.0(8) . . ?
C35 C34 H34 119.0 . . ?
C34 C35 C30 118.5(8) . . ?
C34 C35 C36 123.0(7) . . ?
C36 C35 C30 118.4(7) . . ?
C27 C36 C35 119.7(7) . . ?
C27 C36 C37 118.4(8) . . ?
C35 C36 C37 121.9(7) . . ?
C38 C37 C36 119.9(7) . . ?
C46 C37 C36 121.3(7) . . ?
C46 C37 C38 118.7(7) . . ?
C39 C38 C37 122.3(7) . . ?
C39 C38 C43 119.2(7) . . ?
C43 C38 C37 118.6(7) . . ?
C38 C39 H39 119.6 . . ?
C40 C39 C38 120.9(8) . . ?
C40 C39 H39 119.6 . . ?
C39 C40 H40 119.8 . . ?
C39 C40 C41 120.4(9) . . ?
C41 C40 H40 119.8 . . ?
C40 C41 H41 119.8 . . ?
C42 C41 C40 120.4(8) . . ?
C42 C41 H41 119.8 . . ?
C41 C42 H42 119.3 . . ?
C41 C42 C43 121.5(8) . . ?
C43 C42 H42 119.3 . . ?
C42 C43 C38 117.5(8) . . ?
C44 C43 C38 120.2(8) . . ?
C44 C43 C42 122.3(8) . . ?
C43 C44 H44 119.7 . . ?
C45 C44 C43 120.6(8) . . ?
C45 C44 H44 119.7 . . ?
C44 C45 H45 120.1 . . ?
C44 C45 C46 119.7(8) . . ?
C46 C45 H45 120.1 . . ?
O4 C46 C45 118.1(7) . . ?
C37 C46 O4 119.9(7) . . ?
C37 C46 C45 121.9(7) . . ?
C48 C47 C52 112.9(8) . . ?
C48 C47 B2 123.8(8) . . ?
C52 C47 B2 123.3(8) . . ?
F6 C48 C47 117.6(8) . . ?
F6 C48 C49 118.3(8) . . ?
C49 C48 C47 124.2(9) . . ?
F7 C49 C48 120.6(10) . . ?
F7 C49 C50 120.1(9) . . ?
C50 C49 C48 119.3(9) . . ?
F8 C50 C51 119.1(9) . . ?
C49 C50 F8 120.9(9) . . ?
C49 C50 C51 120.0(9) . . ?
F9 C51 C50 119.3(8) . . ?
C52 C51 F9 121.5(9) . . ?
C52 C51 C50 119.2(9) . . ?
F10 C52 C47 117.3(7) . . ?
C51 C52 F10 118.3(8) . . ?
C51 C52 C47 124.4(9) . . ?
C54 C53 C58 120.0 . . ?
C54 C53 B3 120.8(5) . . ?
C58 C53 B3 118.9(5) . . ?
F11 C54 C53 121.1(4) . . ?
F11 C54 C55 118.9(4) . . ?
C55 C54 C53 120.0 . . ?
F12 C55 C54 120.9(4) . . ?
F12 C55 C56 119.1(5) . . ?
C54 C55 C56 120.0 . . ?
F13 C56 C55 120.1(5) . . ?
F13 C56 C57 119.9(5) . . ?
C55 C56 C57 120.0 . . ?
F14 C57 C56 119.7(5) . . ?
F14 C57 C58 120.3(5) . . ?
C58 C57 C56 120.0 . . ?
F15 C58 C53 121.0(4) . . ?
F15 C58 C57 119.0(4) . . ?
C57 C58 C53 120.0 . . ?
C60 C59 O6 115.3(7) . . ?
C68 C59 O6 121.7(7) . . ?
C68 C59 C60 123.1(8) . . ?
C59 C60 H60 120.6 . . ?
C61 C60 C59 118.8(8) . . ?
C61 C60 H60 120.6 . . ?
C60 C61 H61 119.4 . . ?
C60 C61 C62 121.2(8) . . ?
C62 C61 H61 119.4 . . ?
C61 C62 C63 122.4(8) . . ?
C61 C62 C67 119.1(7) . . ?
C67 C62 C63 118.5(8) . . ?
C62 C63 H63 119.6 . . ?
C64 C63 C62 120.7(8) . . ?
C64 C63 H63 119.6 . . ?
C63 C64 H64 119.7 . . ?
C63 C64 C65 120.6(9) . . ?
C65 C64 H64 119.7 . . ?
C64 C65 H65 119.2 . . ?
C66 C65 C64 121.6(9) . . ?
C66 C65 H65 119.2 . . ?
C65 C66 H66 120.0 . . ?
C65 C66 C67 120.0(9) . . ?
C67 C66 H66 120.0 . . ?
C66 C67 C62 118.5(8) . . ?
C68 C67 C62 120.2(7) . . ?
C68 C67 C66 121.3(7) . . ?
C59 C68 C67 117.6(7) . . ?
C59 C68 C69 121.2(7) . . ?
C67 C68 C69 121.1(7) . . ?
C70 C69 C68 122.1(7) . . ?
C78 C69 C68 119.2(7) . . ?
C78 C69 C70 118.7(7) . . ?
C69 C70 C71 122.2(7) . . ?
C69 C70 C75 120.0(7) . . ?
C75 C70 C71 117.9(7) . . ?
C70 C71 H71 119.3 . . ?
C72 C71 C70 121.4(7) . . ?
C72 C71 H71 119.3 . . ?
C71 C72 H72 119.9 . . ?
C71 C72 C73 120.2(8) . . ?
C73 C72 H72 119.9 . . ?
C72 C73 H73 119.9 . . ?
C74 C73 C72 120.2(8) . . ?
C74 C73 H73 119.9 . . ?
C73 C74 H74 119.3 . . ?
C73 C74 C75 121.3(8) . . ?
C75 C74 H74 119.3 . . ?
C70 C75 C74 119.0(8) . . ?
C76 C75 C70 118.8(8) . . ?
C76 C75 C74 122.2(7) . . ?
C75 C76 H76 119.3 . . ?
C77 C76 C75 121.4(7) . . ?
C77 C76 H76 119.3 . . ?
C76 C77 H77 120.4 . . ?
C76 C77 C78 119.2(8) . . ?
C78 C77 H77 120.4 . . ?
O8 C78 C77 121.6(8) . . ?
C69 C78 O8 116.3(7) . . ?
C69 C78 C77 121.9(8) . . ?
O5 C79 C80 121.1(8) . . ?
C88 C79 O5 115.4(7) . . ?
C88 C79 C80 123.4(8) . . ?
C79 C80 H80 120.7 . . ?
C81 C80 C79 118.5(8) . . ?
C81 C80 H80 120.7 . . ?
C80 C81 H81 119.2 . . ?
C80 C81 C82 121.6(7) . . ?
C82 C81 H81 119.2 . . ?
C81 C82 C83 121.7(7) . . ?
C81 C82 C87 117.4(8) . . ?
C83 C82 C87 120.8(8) . . ?
C82 C83 H83 119.9 . . ?
C84 C83 C82 120.2(8) . . ?
C84 C83 H83 119.9 . . ?
C83 C84 H84 119.9 . . ?
C83 C84 C85 120.1(8) . . ?
C85 C84 H84 119.9 . . ?
C84 C85 H85 119.7 . . ?
C86 C85 C84 120.6(9) . . ?
C86 C85 H85 119.7 . . ?
C85 C86 H86 119.1 . . ?
C85 C86 C87 121.8(8) . . ?
C87 C86 H86 119.1 . . ?
C82 C87 C86 116.5(8) . . ?
C88 C87 C82 121.3(8) . . ?
C88 C87 C86 122.2(7) . . ?
C79 C88 C87 117.7(7) . . ?
C79 C88 C89 120.1(7) . . ?
C87 C88 C89 122.2(8) . . ?
C90 C89 C88 118.6(7) . . ?
C98 C89 C88 122.8(7) . . ?
C98 C89 C90 118.4(8) . . ?
C91 C90 C89 121.0(7) . . ?
C95 C90 C89 119.4(8) . . ?
C95 C90 C91 119.6(8) . . ?
C90 C91 H91 120.1 . . ?
C92 C91 C90 119.9(8) . . ?
C92 C91 H91 120.1 . . ?
C91 C92 H92 119.5 . . ?
C91 C92 C93 121.1(9) . . ?
C93 C92 H92 119.5 . . ?
C92 C93 H93 120.1 . . ?
C94 C93 C92 119.7(9) . . ?
C94 C93 H93 120.1 . . ?
C93 C94 H94 119.1 . . ?
C93 C94 C95 121.8(9) . . ?
C95 C94 H94 119.1 . . ?
C90 C95 C94 118.0(9) . . ?
C90 C95 C96 118.8(8) . . ?
C96 C95 C94 123.2(8) . . ?
C95 C96 H96 119.4 . . ?
C97 C96 C95 121.1(8) . . ?
C97 C96 H96 119.4 . . ?
C96 C97 H97 120.3 . . ?
C96 C97 C98 119.3(9) . . ?
C98 C97 H97 120.3 . . ?
O7 C98 C97 115.9(7) . . ?
C89 C98 O7 121.2(7) . . ?
C89 C98 C97 122.9(8) . . ?
C100 C99 C104 120.0 . . ?
C100 C99 B4 119.4(5) . . ?
C104 C99 B4 120.6(5) . . ?
F16 C100 C99 120.7(4) . . ?
F16 C100 C101 119.3(4) . . ?
C101 C100 C99 120.0 . . ?
F17 C101 C100 120.5(4) . . ?
F17 C101 C102 119.5(4) . . ?
C102 C101 C100 120.0 . . ?
F18 C102 C101 120.1(4) . . ?
F18 C102 C103 119.9(4) . . ?
C101 C102 C103 120.0 . . ?
F19 C103 C102 118.9(4) . . ?
F19 C103 C104 121.1(4) . . ?
C102 C103 C104 120.0 . . ?
F20 C104 C99 121.6(4) . . ?
F20 C104 C103 118.4(4) . . ?
C103 C104 C99 120.0 . . ?
O1 B1 O2 117.4(8) . . ?
O1 B1 C1 118.1(8) . . ?
O2 B1 C1 124.6(8) . . ?
O3 B2 C47 125.5(8) . . ?
O4 B2 O3 117.0(8) . . ?
O4 B2 C47 117.5(8) . . ?
O5 B3 C53 122.8(8) . . ?
O6 B3 O5 118.7(8) . . ?
O6 B3 C53 118.5(8) . . ?
O7 B4 O8 118.4(8) . . ?
O7 B4 C99 117.5(8) . . ?
O8 B4 C99 124.0(8) . . ?

loop_
_geom_bond_atom_site_label_1
_geom_bond_atom_site_label_2
_geom_bond_distance
_geom_bond_site_symmetry_2
_geom_bond_publ_flag
F1 C2 1.316(6) . ?
F2 C3 1.337(6) . ?
F3 C4 1.340(6) . ?
F4 C5 1.344(7) . ?
F5 C6 1.320(6) . ?
F6 C48 1.369(10) . ?
F7 C49 1.340(10) . ?
F8 C50 1.350(10) . ?
F9 C51 1.360(11) . ?
F10 C52 1.363(10) . ?
F11 C54 1.317(6) . ?
F12 C55 1.337(7) . ?
F13 C56 1.331(6) . ?
F14 C57 1.326(6) . ?
F15 C58 1.323(6) . ?
F16 C100 1.311(6) . ?
F17 C101 1.332(7) . ?
F18 C102 1.346(6) . ?
F19 C103 1.341(6) . ?
F20 C104 1.325(6) . ?
O1 C7 1.419(10) . ?
O1 B1 1.357(11) . ?
O2 C27 1.394(10) . ?
O2 B1 1.371(12) . ?
O3 C26 1.397(10) . ?
O3 B2 1.373(11) . ?
O4 C46 1.394(10) . ?
O4 B2 1.363(11) . ?
O5 C79 1.395(10) . ?
O5 B3 1.359(11) . ?
O6 C59 1.406(9) . ?
O6 B3 1.352(11) . ?
O7 C98 1.399(10) . ?
O7 B4 1.356(12) . ?
O8 C78 1.381(9) . ?
O8 B4 1.359(12) . ?
C1 C2 1.3900 . ?
C1 C6 1.3900 . ?
C1 B1 1.585(10) . ?
C2 C3 1.3900 . ?
C3 C4 1.3900 . ?
C4 C5 1.3900 . ?
C5 C6 1.3900 . ?
C7 C8 1.403(12) . ?
C7 C16 1.349(11) . ?
C8 H8 0.9500 . ?
C8 C9 1.361(12) . ?
C9 H9 0.9500 . ?
C9 C10 1.418(13) . ?
C10 C11 1.408(13) . ?
C10 C15 1.410(12) . ?
C11 H11 0.9500 . ?
C11 C12 1.365(15) . ?
C12 H12 0.9500 . ?
C12 C13 1.411(15) . ?
C13 H13 0.9500 . ?
C13 C14 1.358(13) . ?
C14 H14 0.9500 . ?
C14 C15 1.419(12) . ?
C15 C16 1.444(11) . ?
C16 C17 1.495(11) . ?
C17 C18 1.458(12) . ?
C17 C26 1.344(12) . ?
C18 C19 1.412(12) . ?
C18 C23 1.424(12) . ?
C19 H19 0.9500 . ?
C19 C20 1.382(12) . ?
C20 H20 0.9500 . ?
C20 C21 1.393(13) . ?
C21 H21 0.9500 . ?
C21 C22 1.362(13) . ?
C22 H22 0.9500 . ?
C22 C23 1.417(12) . ?
C23 C24 1.399(12) . ?
C24 H24 0.9500 . ?
C24 C25 1.369(12) . ?
C25 H25 0.9500 . ?
C25 C26 1.416(11) . ?
C27 C28 1.420(11) . ?
C27 C36 1.370(11) . ?
C28 H28 0.9500 . ?
C28 C29 1.345(11) . ?
C29 H29 0.9500 . ?
C29 C30 1.414(11) . ?
C30 C31 1.402(12) . ?
C30 C35 1.443(11) . ?
C31 H31 0.9500 . ?
C31 C32 1.353(13) . ?
C32 H32 0.9500 . ?
C32 C33 1.429(12) . ?
C33 H33 0.9500 . ?
C33 C34 1.361(11) . ?
C34 H34 0.9500 . ?
C34 C35 1.394(11) . ?
C35 C36 1.428(11) . ?
C36 C37 1.478(11) . ?
C37 C38 1.443(11) . ?
C37 C46 1.376(11) . ?
C38 C39 1.416(12) . ?
C38 C43 1.436(11) . ?
C39 H39 0.9500 . ?
C39 C40 1.363(12) . ?
C40 H40 0.9500 . ?
C40 C41 1.406(12) . ?
C41 H41 0.9500 . ?
C41 C42 1.361(13) . ?
C42 H42 0.9500 . ?
C42 C43 1.427(12) . ?
C43 C44 1.401(12) . ?
C44 H44 0.9500 . ?
C44 C45 1.372(12) . ?
C45 H45 0.9500 . ?
C45 C46 1.424(11) . ?
C47 C48 1.394(12) . ?
C47 C52 1.403(12) . ?
C47 B2 1.540(13) . ?
C48 C49 1.375(13) . ?
C49 C50 1.341(14) . ?
C50 C51 1.388(13) . ?
C51 C52 1.344(12) . ?
C53 C54 1.3900 . ?
C53 C58 1.3900 . ?
C53 B3 1.592(11) . ?
C54 C55 1.3900 . ?
C55 C56 1.3900 . ?
C56 C57 1.3900 . ?
C57 C58 1.3900 . ?
C59 C60 1.401(11) . ?
C59 C68 1.382(11) . ?
C60 H60 0.9500 . ?
C60 C61 1.379(12) . ?
C61 H61 0.9500 . ?
C61 C62 1.398(12) . ?
C62 C63 1.439(11) . ?
C62 C67 1.426(11) . ?
C63 H63 0.9500 . ?
C63 C64 1.348(13) . ?
C64 H64 0.9500 . ?
C64 C65 1.393(13) . ?
C65 H65 0.9500 . ?
C65 C66 1.367(12) . ?
C66 H66 0.9500 . ?
C66 C67 1.426(12) . ?
C67 C68 1.422(11) . ?
C68 C69 1.494(11) . ?
C69 C70 1.414(11) . ?
C69 C78 1.374(11) . ?
C70 C71 1.429(10) . ?
C70 C75 1.417(10) . ?
C71 H71 0.9500 . ?
C71 C72 1.361(11) . ?
C72 H72 0.9500 . ?
C72 C73 1.410(12) . ?
C73 H73 0.9500 . ?
C73 C74 1.354(12) . ?
C74 H74 0.9500 . ?
C74 C75 1.421(11) . ?
C75 C76 1.413(12) . ?
C76 H76 0.9500 . ?
C76 C77 1.355(12) . ?
C77 H77 0.9500 . ?
C77 C78 1.416(11) . ?
C79 C80 1.398(11) . ?
C79 C88 1.370(12) . ?
C80 H80 0.9500 . ?
C80 C81 1.380(12) . ?
C81 H81 0.9500 . ?
C81 C82 1.416(12) . ?
C82 C83 1.418(12) . ?
C82 C87 1.426(11) . ?
C83 H83 0.9500 . ?
C83 C84 1.374(12) . ?
C84 H84 0.9500 . ?
C84 C85 1.408(12) . ?
C85 H85 0.9500 . ?
C85 C86 1.365(12) . ?
C86 H86 0.9500 . ?
C86 C87 1.437(11) . ?
C87 C88 1.411(11) . ?
C88 C89 1.493(11) . ?
C89 C90 1.449(11) . ?
C89 C98 1.353(11) . ?
C90 C91 1.418(12) . ?
C90 C95 1.415(11) . ?
C91 H91 0.9500 . ?
C91 C92 1.372(12) . ?
C92 H92 0.9500 . ?
C92 C93 1.407(13) . ?
C93 H93 0.9500 . ?
C93 C94 1.351(14) . ?
C94 H94 0.9500 . ?
C94 C95 1.427(12) . ?
C95 C96 1.426(14) . ?
C96 H96 0.9500 . ?
C96 C97 1.358(13) . ?
C97 H97 0.9500 . ?
C97 C98 1.414(11) . ?
C99 C100 1.3900 . ?
C99 C104 1.3900 . ?
C99 B4 1.609(11) . ?
C100 C101 1.3900 . ?
C101 C102 1.3900 . ?
C102 C103 1.3900 . ?
C103 C104 1.3900 . ?

loop_
_geom_torsion_atom_site_label_1
_geom_torsion_atom_site_label_2
_geom_torsion_atom_site_label_3
_geom_torsion_atom_site_label_4
_geom_torsion
_geom_torsion_site_symmetry_1
_geom_torsion_site_symmetry_2
_geom_torsion_site_symmetry_3
_geom_torsion_site_symmetry_4
_geom_torsion_publ_flag
F1 C2 C3 F2 -1.2(6) . . . . ?
F1 C2 C3 C4 179.1(6) . . . . ?
F2 C3 C4 F3 -1.0(6) . . . . ?
F2 C3 C4 C5 -179.7(6) . . . . ?
F3 C4 C5 F4 0.1(6) . . . . ?
F3 C4 C5 C6 -178.8(6) . . . . ?
F4 C5 C6 F5 2.0(6) . . . . ?
F4 C5 C6 C1 -178.9(7) . . . . ?
F6 C48 C49 F7 1.5(13) . . . . ?
F6 C48 C49 C50 179.7(8) . . . . ?
F7 C49 C50 F8 0.6(14) . . . . ?
F7 C49 C50 C51 -179.4(8) . . . . ?
F8 C50 C51 F9 -1.5(13) . . . . ?
F8 C50 C51 C52 177.3(8) . . . . ?
F9 C51 C52 F10 -0.2(13) . . . . ?
F9 C51 C52 C47 179.6(8) . . . . ?
F11 C54 C55 F12 1.1(6) . . . . ?
F11 C54 C55 C56 -178.9(5) . . . . ?
F12 C55 C56 F13 -0.5(6) . . . . ?
F12 C55 C56 C57 180.0(6) . . . . ?
F13 C56 C57 F14 -2.0(6) . . . . ?
F13 C56 C57 C58 -179.5(6) . . . . ?
F14 C57 C58 F15 1.1(6) . . . . ?
F14 C57 C58 C53 -177.6(6) . . . . ?
F16 C100 C101 F17 -0.4(6) . . . . ?
F16 C100 C101 C102 179.9(5) . . . . ?
F17 C101 C102 F18 2.0(6) . . . . ?
F17 C101 C102 C103 -179.8(6) . . . . ?
F18 C102 C103 F19 -1.1(6) . . . . ?
F18 C102 C103 C104 178.2(6) . . . . ?
F19 C103 C104 F20 -1.8(6) . . . . ?
F19 C103 C104 C99 179.3(5) . . . . ?
O1 C7 C8 C9 -179.6(8) . . . . ?
O1 C7 C16 C15 176.5(7) . . . . ?
O1 C7 C16 C17 -9.1(13) . . . . ?
O2 C27 C28 C29 178.4(8) . . . . ?
O2 C27 C36 C35 -179.0(7) . . . . ?
O2 C27 C36 C37 1.4(11) . . . . ?
O5 C79 C80 C81 179.9(7) . . . . ?
O5 C79 C88 C87 -178.9(7) . . . . ?
O5 C79 C88 C89 1.9(11) . . . . ?
O6 C59 C60 C61 -179.3(8) . . . . ?
O6 C59 C68 C67 176.7(7) . . . . ?
O6 C59 C68 C69 -5.7(12) . . . . ?
C1 C2 C3 F2 179.7(6) . . . . ?
C1 C2 C3 C4 0.0 . . . . ?
C2 C1 C6 F5 179.0(6) . . . . ?
C2 C1 C6 C5 0.0 . . . . ?
C2 C1 B1 O1 81.4(8) . . . . ?
C2 C1 B1 O2 -99.6(9) . . . . ?
C2 C3 C4 F3 178.8(6) . . . . ?
C2 C3 C4 C5 0.0 . . . . ?
C3 C4 C5 F4 178.9(7) . . . . ?
C3 C4 C5 C6 0.0 . . . . ?
C4 C5 C6 F5 -179.1(6) . . . . ?
C4 C5 C6 C1 0.0 . . . . ?
C6 C1 C2 F1 -179.1(6) . . . . ?
C6 C1 C2 C3 0.0 . . . . ?
C6 C1 B1 O1 -99.1(8) . . . . ?
C6 C1 B1 O2 79.9(9) . . . . ?
C7 O1 B1 O2 -5.2(12) . . . . ?
C7 O1 B1 C1 173.8(7) . . . . ?
C7 C8 C9 C10 5.0(14) . . . . ?
C7 C16 C17 C18 80.5(11) . . . . ?
C7 C16 C17 C26 -99.9(11) . . . . ?
C8 C7 C16 C15 1.6(13) . . . . ?
C8 C7 C16 C17 176.0(8) . . . . ?
C8 C9 C10 C11 177.1(9) . . . . ?
C8 C9 C10 C15 -2.9(14) . . . . ?
C9 C10 C11 C12 -177.2(9) . . . . ?
C9 C10 C15 C14 178.0(8) . . . . ?
C9 C10 C15 C16 0.0(13) . . . . ?
C10 C11 C12 C13 -2.4(15) . . . . ?
C10 C15 C16 C7 0.6(12) . . . . ?
C10 C15 C16 C17 -174.1(8) . . . . ?
C11 C10 C15 C14 -2.0(13) . . . . ?
C11 C10 C15 C16 -180.0(8) . . . . ?
C11 C12 C13 C14 1.5(15) . . . . ?
C12 C13 C14 C15 -0.9(14) . . . . ?
C13 C14 C15 C10 1.1(13) . . . . ?
C13 C14 C15 C16 179.1(8) . . . . ?
C14 C15 C16 C7 -177.3(8) . . . . ?
C14 C15 C16 C17 8.0(12) . . . . ?
C15 C10 C11 C12 2.7(14) . . . . ?
C15 C16 C17 C18 -105.1(9) . . . . ?
C15 C16 C17 C26 74.4(11) . . . . ?
C16 C7 C8 C9 -4.4(14) . . . . ?
C16 C17 C18 C19 -0.7(13) . . . . ?
C16 C17 C18 C23 179.7(7) . . . . ?
C16 C17 C26 O3 4.1(11) . . . . ?
C16 C17 C26 C25 178.5(8) . . . . ?
C17 C18 C19 C20 179.2(8) . . . . ?
C17 C18 C23 C22 179.7(8) . . . . ?
C17 C18 C23 C24 0.4(12) . . . . ?
C18 C17 C26 O3 -176.3(7) . . . . ?
C18 C17 C26 C25 -2.0(13) . . . . ?
C18 C19 C20 C21 2.7(13) . . . . ?
C18 C23 C24 C25 0.9(13) . . . . ?
C19 C18 C23 C22 0.1(13) . . . . ?
C19 C18 C23 C24 -179.2(8) . . . . ?
C19 C20 C21 C22 -3.2(14) . . . . ?
C20 C21 C22 C23 2.0(13) . . . . ?
C21 C22 C23 C18 -0.5(13) . . . . ?
C21 C22 C23 C24 178.8(9) . . . . ?
C22 C23 C24 C25 -178.4(9) . . . . ?
C23 C18 C19 C20 -1.2(13) . . . . ?
C23 C24 C25 C26 -2.5(13) . . . . ?
C24 C25 C26 O3 177.2(8) . . . . ?
C24 C25 C26 C17 3.2(13) . . . . ?
C26 O3 B2 O4 -166.2(7) . . . . ?
C26 O3 B2 C47 16.2(15) . . . . ?
C26 C17 C18 C19 179.7(8) . . . . ?
C26 C17 C18 C23 0.2(12) . . . . ?
C27 O2 B1 O1 -178.5(7) . . . . ?
C27 O2 B1 C1 2.6(13) . . . . ?
C27 C28 C29 C30 0.6(13) . . . . ?
C27 C36 C37 C38 87.0(10) . . . . ?
C27 C36 C37 C46 -90.7(10) . . . . ?
C28 C27 C36 C35 -2.2(12) . . . . ?
C28 C27 C36 C37 178.1(7) . . . . ?
C28 C29 C30 C31 -179.5(8) . . . . ?
C28 C29 C30 C35 -2.6(13) . . . . ?
C29 C30 C31 C32 176.4(9) . . . . ?
C29 C30 C35 C34 -175.7(8) . . . . ?
C29 C30 C35 C36 2.1(11) . . . . ?
C30 C31 C32 C33 -1.4(14) . . . . ?
C30 C35 C36 C27 0.2(11) . . . . ?
C30 C35 C36 C37 179.8(7) . . . . ?
C31 C30 C35 C34 1.3(12) . . . . ?
C31 C30 C35 C36 179.2(7) . . . . ?
C31 C32 C33 C34 2.5(13) . . . . ?
C32 C33 C34 C35 -1.7(13) . . . . ?
C33 C34 C35 C30 -0.2(12) . . . . ?
C33 C34 C35 C36 -178.0(8) . . . . ?
C34 C35 C36 C27 178.0(8) . . . . ?
C34 C35 C36 C37 -2.4(12) . . . . ?
C35 C30 C31 C32 -0.5(13) . . . . ?
C35 C36 C37 C38 -92.7(10) . . . . ?
C35 C36 C37 C46 89.6(10) . . . . ?
C36 C27 C28 C29 1.9(13) . . . . ?
C36 C37 C38 C39 6.8(12) . . . . ?
C36 C37 C38 C43 -172.4(8) . . . . ?
C36 C37 C46 O4 -11.6(13) . . . . ?
C36 C37 C46 C45 172.6(8) . . . . ?
C37 C38 C39 C40 177.3(8) . . . . ?
C37 C38 C43 C42 -179.7(7) . . . . ?
C37 C38 C43 C44 -1.5(12) . . . . ?
C38 C37 C46 O4 170.7(7) . . . . ?
C38 C37 C46 C45 -5.1(13) . . . . ?
C38 C39 C40 C41 3.4(14) . . . . ?
C38 C43 C44 C45 -2.9(13) . . . . ?
C39 C38 C43 C42 1.1(12) . . . . ?
C39 C38 C43 C44 179.3(8) . . . . ?
C39 C40 C41 C42 -0.9(14) . . . . ?
C40 C41 C42 C43 -1.5(14) . . . . ?
C41 C42 C43 C38 1.4(13) . . . . ?
C41 C42 C43 C44 -176.8(8) . . . . ?
C42 C43 C44 C45 175.2(9) . . . . ?
C43 C38 C39 C40 -3.5(13) . . . . ?
C43 C44 C45 C46 3.3(14) . . . . ?
C44 C45 C46 O4 -175.1(8) . . . . ?
C44 C45 C46 C37 0.7(14) . . . . ?
C46 O4 B2 O3 6.8(12) . . . . ?
C46 O4 B2 C47 -175.4(7) . . . . ?
C46 C37 C38 C39 -175.4(8) . . . . ?
C46 C37 C38 C43 5.3(12) . . . . ?
C47 C48 C49 F7 -178.5(8) . . . . ?
C47 C48 C49 C50 -0.2(15) . . . . ?
C48 C47 C52 F10 -179.1(7) . . . . ?
C48 C47 C52 C51 1.1(13) . . . . ?
C48 C47 B2 O3 67.8(12) . . . . ?
C48 C47 B2 O4 -109.8(10) . . . . ?
C48 C49 C50 F8 -177.6(8) . . . . ?
C48 C49 C50 C51 2.4(14) . . . . ?
C49 C50 C51 F9 178.6(8) . . . . ?
C49 C50 C51 C52 -2.7(14) . . . . ?
C50 C51 C52 F10 -178.9(8) . . . . ?
C50 C51 C52 C47 0.9(14) . . . . ?
C52 C47 C48 F6 178.6(7) . . . . ?
C52 C47 C48 C49 -1.4(13) . . . . ?
C52 C47 B2 O3 -109.1(11) . . . . ?
C52 C47 B2 O4 73.3(11) . . . . ?
C53 C54 C55 F12 -180.0(6) . . . . ?
C53 C54 C55 C56 0.0 . . . . ?
C54 C53 C58 F15 -178.6(6) . . . . ?
C54 C53 C58 C57 0.0 . . . . ?
C54 C53 B3 O5 69.9(9) . . . . ?
C54 C53 B3 O6 -109.8(7) . . . . ?
C54 C55 C56 F13 179.5(6) . . . . ?
C54 C55 C56 C57 0.0 . . . . ?
C55 C56 C57 F14 177.6(6) . . . . ?
C55 C56 C57 C58 0.0 . . . . ?
C56 C57 C58 F15 178.6(6) . . . . ?
C56 C57 C58 C53 0.0 . . . . ?
C58 C53 C54 F11 178.8(5) . . . . ?
C58 C53 C54 C55 0.0 . . . . ?
C58 C53 B3 O5 -104.6(8) . . . . ?
C58 C53 B3 O6 75.7(8) . . . . ?
C59 O6 B3 O5 -1.4(12) . . . . ?
C59 O6 B3 C53 178.3(6) . . . . ?
C59 C60 C61 C62 2.4(14) . . . . ?
C59 C68 C69 C70 83.2(11) . . . . ?
C59 C68 C69 C78 -98.4(10) . . . . ?
C60 C59 C68 C67 -1.6(13) . . . . ?
C60 C59 C68 C69 175.9(8) . . . . ?
C60 C61 C62 C63 178.2(8) . . . . ?
C60 C61 C62 C67 -1.5(14) . . . . ?
C61 C62 C63 C64 -177.7(9) . . . . ?
C61 C62 C67 C66 179.8(8) . . . . ?
C61 C62 C67 C68 -1.0(13) . . . . ?
C62 C63 C64 C65 -2.1(15) . . . . ?
C62 C67 C68 C59 2.5(12) . . . . ?
C62 C67 C68 C69 -175.1(8) . . . . ?
C63 C62 C67 C66 0.1(12) . . . . ?
C63 C62 C67 C68 179.3(8) . . . . ?
C63 C64 C65 C66 0.1(15) . . . . ?
C64 C65 C66 C67 2.1(14) . . . . ?
C65 C66 C67 C62 -2.1(13) . . . . ?
C65 C66 C67 C68 178.8(8) . . . . ?
C66 C67 C68 C59 -178.4(8) . . . . ?
C66 C67 C68 C69 4.1(12) . . . . ?
C67 C62 C63 C64 2.0(13) . . . . ?
C67 C68 C69 C70 -99.3(10) . . . . ?
C67 C68 C69 C78 79.1(10) . . . . ?
C68 C59 C60 C61 -0.8(14) . . . . ?
C68 C69 C70 C71 1.2(12) . . . . ?
C68 C69 C70 C75 -178.6(7) . . . . ?
C68 C69 C78 O8 2.4(11) . . . . ?
C68 C69 C78 C77 176.9(8) . . . . ?
C69 C70 C71 C72 178.8(8) . . . . ?
C69 C70 C75 C74 -179.7(8) . . . . ?
C69 C70 C75 C76 -0.7(12) . . . . ?
C70 C69 C78 O8 -179.2(7) . . . . ?
C70 C69 C78 C77 -4.7(12) . . . . ?
C70 C71 C72 C73 2.2(13) . . . . ?
C70 C75 C76 C77 -0.2(13) . . . . ?
C71 C70 C75 C74 0.5(12) . . . . ?
C71 C70 C75 C76 179.5(7) . . . . ?
C71 C72 C73 C74 -2.0(13) . . . . ?
C72 C73 C74 C75 1.1(14) . . . . ?
C73 C74 C75 C70 -0.4(13) . . . . ?
C73 C74 C75 C76 -179.3(9) . . . . ?
C74 C75 C76 C77 178.8(9) . . . . ?
C75 C70 C71 C72 -1.4(12) . . . . ?
C75 C76 C77 C78 -1.3(13) . . . . ?
C76 C77 C78 O8 178.0(8) . . . . ?
C76 C77 C78 C69 3.8(13) . . . . ?
C78 O8 B4 O7 -172.1(7) . . . . ?
C78 O8 B4 C99 11.6(14) . . . . ?
C78 C69 C70 C71 -177.1(8) . . . . ?
C78 C69 C70 C75 3.1(12) . . . . ?
C79 O5 B3 O6 -171.3(7) . . . . ?
C79 O5 B3 C53 9.0(13) . . . . ?
C79 C80 C81 C82 -1.0(13) . . . . ?
C79 C88 C89 C90 77.5(11) . . . . ?
C79 C88 C89 C98 -97.2(10) . . . . ?
C80 C79 C88 C87 -1.5(12) . . . . ?
C80 C79 C88 C89 179.4(8) . . . . ?
C80 C81 C82 C83 -179.5(8) . . . . ?
C80 C81 C82 C87 -1.5(12) . . . . ?
C81 C82 C83 C84 178.9(8) . . . . ?
C81 C82 C87 C86 -178.9(7) . . . . ?
C81 C82 C87 C88 2.7(12) . . . . ?
C82 C83 C84 C85 -0.7(14) . . . . ?
C82 C87 C88 C79 -1.2(12) . . . . ?
C82 C87 C88 C89 177.9(7) . . . . ?
C83 C82 C87 C86 -0.9(12) . . . . ?
C83 C82 C87 C88 -179.3(8) . . . . ?
C83 C84 C85 C86 0.5(14) . . . . ?
C84 C85 C86 C87 -0.5(13) . . . . ?
C85 C86 C87 C82 0.7(12) . . . . ?
C85 C86 C87 C88 179.1(8) . . . . ?
C86 C87 C88 C79 -179.6(8) . . . . ?
C86 C87 C88 C89 -0.5(12) . . . . ?
C87 C82 C83 C84 0.9(13) . . . . ?
C87 C88 C89 C90 -101.6(9) . . . . ?
C87 C88 C89 C98 83.7(11) . . . . ?
C88 C79 C80 C81 2.6(13) . . . . ?
C88 C89 C90 C91 7.4(12) . . . . ?
C88 C89 C90 C95 -173.5(8) . . . . ?
C88 C89 C98 O7 -8.6(13) . . . . ?
C88 C89 C98 C97 174.2(8) . . . . ?
C89 C90 C91 C92 178.3(8) . . . . ?
C89 C90 C95 C94 -179.0(8) . . . . ?
C89 C90 C95 C96 -1.4(13) . . . . ?
C90 C89 C98 O7 176.7(7) . . . . ?
C90 C89 C98 C97 -0.5(13) . . . . ?
C90 C91 C92 C93 0.5(13) . . . . ?
C90 C95 C96 C97 0.4(14) . . . . ?
C91 C90 C95 C94 0.1(12) . . . . ?
C91 C90 C95 C96 177.7(8) . . . . ?
C91 C92 C93 C94 0.6(14) . . . . ?
C92 C93 C94 C95 -1.3(15) . . . . ?
C93 C94 C95 C90 1.0(14) . . . . ?
C93 C94 C95 C96 -176.5(9) . . . . ?
C94 C95 C96 C97 177.8(8) . . . . ?
C95 C90 C91 C92 -0.8(13) . . . . ?
C95 C96 C97 C98 0.6(14) . . . . ?
C96 C97 C98 O7 -177.8(8) . . . . ?
C96 C97 C98 C89 -0.5(14) . . . . ?
C98 O7 B4 O8 -1.4(12) . . . . ?
C98 O7 B4 C99 175.1(6) . . . . ?
C98 C89 C90 C91 -177.7(8) . . . . ?
C98 C89 C90 C95 1.4(12) . . . . ?
C99 C100 C101 F17 179.8(6) . . . . ?
C99 C100 C101 C102 0.0 . . . . ?
C100 C99 C104 F20 -178.8(6) . . . . ?
C100 C99 C104 C103 0.0 . . . . ?
C100 C99 B4 O7 -99.7(8) . . . . ?
C100 C99 B4 O8 76.6(9) . . . . ?
C100 C101 C102 F18 -178.2(6) . . . . ?
C100 C101 C102 C103 0.0 . . . . ?
C101 C102 C103 F19 -179.3(5) . . . . ?
C101 C102 C103 C104 0.0 . . . . ?
C102 C103 C104 F20 178.9(6) . . . . ?
C102 C103 C104 C99 0.0 . . . . ?
C104 C99 C100 F16 -179.9(5) . . . . ?
C104 C99 C100 C101 0.0 . . . . ?
C104 C99 B4 O7 79.5(8) . . . . ?
C104 C99 B4 O8 -104.2(8) . . . . ?
B1 O1 C7 C8 -106.6(9) . . . . ?
B1 O1 C7 C16 78.1(11) . . . . ?
B1 O2 C27 C28 41.7(12) . . . . ?
B1 O2 C27 C36 -141.6(8) . . . . ?
B1 C1 C2 F1 0.4(7) . . . . ?
B1 C1 C2 C3 179.5(6) . . . . ?
B1 C1 C6 F5 -0.5(7) . . . . ?
B1 C1 C6 C5 -179.5(6) . . . . ?
B2 O3 C26 C17 -171.5(9) . . . . ?
B2 O3 C26 C25 14.1(14) . . . . ?
B2 O4 C46 C37 82.9(10) . . . . ?
B2 O4 C46 C45 -101.2(10) . . . . ?
B2 C47 C48 F6 1.4(12) . . . . ?
B2 C47 C48 C49 -178.6(9) . . . . ?
B2 C47 C52 F10 -1.9(12) . . . . ?
B2 C47 C52 C51 178.3(9) . . . . ?
B3 O5 C79 C80 28.8(13) . . . . ?
B3 O5 C79 C88 -153.7(8) . . . . ?
B3 O6 C59 C60 -106.1(9) . . . . ?
B3 O6 C59 C68 75.4(11) . . . . ?
B3 C53 C54 F11 4.4(7) . . . . ?
B3 C53 C54 C55 -174.4(6) . . . . ?
B3 C53 C58 F15 -4.1(7) . . . . ?
B3 C53 C58 C57 174.5(6) . . . . ?
B4 O7 C98 C89 77.0(11) . . . . ?
B4 O7 C98 C97 -105.6(9) . . . . ?
B4 O8 C78 C69 -152.2(9) . . . . ?
B4 O8 C78 C77 33.3(13) . . . . ?
B4 C99 C100 F16 -0.6(7) . . . . ?
B4 C99 C100 C101 179.2(6) . . . . ?
B4 C99 C104 F20 1.9(7) . . . . ?
B4 C99 C104 C103 -179.2(6) . . . . ?

loop_
_twin_individual_id
_twin_individual_mass_fraction_refined
1 0.5964(14)
2 0.4036(14)
